data_4345182
loop_
_publ_author_name
'Pichaandi, Kothanda Rama'
'Kabalan, Lara'
'Amini, Hashem'
'Zhang, Guanghui'
'Zhu, Hanyu'
'Kentt\"amaa, Hilkka I'
'Fanwick, Phillip E.'
'Miller, Jeffrey T.'
'Kais, Sabre'
'Nabavizadeh, S. Masoud'
'Rashdi, Mehdi'
'Abu-Omar, Mahdi M'

_publ_section_title
;
 Mechanism of Me-Re Bond Addition to Platinum(II) and Dioxygen Activation
 by the Resulting Pt-Re Bimetallic Center.
;
_journal_issue 4
_journal_name_full 'Inorganic chemistry'
_journal_page_first 2145
_journal_page_last 2152
_journal_paper_doi 10.1021/acs.inorgchem.6b02801
_journal_volume 56
_journal_year 2017
_chemical_formula_moiety 'C13 H17 N2 O4 Pt Re'
_chemical_formula_sum 'C13 H17 N2 O4 Pt Re'
_chemical_formula_weight 646.58
_chemical_name_systematic
;
 ?
;
_space_group_IT_number 14
_symmetry_cell_setting monoclinic
_symmetry_space_group_name_Hall '-P 2yn'
_symmetry_space_group_name_H-M 'P 1 21/n 1'
_atom_sites_solution_hydrogens geom
_atom_sites_solution_primary direct
_atom_sites_solution_secondary difmap
_audit_creation_method SHELXL-97
_cell_angle_alpha 90.00
_cell_angle_beta 91.37(3)
_cell_angle_gamma 90.00
_cell_formula_units_Z 4
_cell_length_a 7.7513(16)
_cell_length_b 12.208(2)
_cell_length_c 17.319(4)
_cell_measurement_temperature 298(2)
_cell_volume 1638.4(6)
_computing_cell_refinement 'X-AREA (Stoe & Cie, 2005)'
_computing_data_collection 'X-AREA (Stoe & Cie, 2005)'
_computing_data_reduction 'X-AREA (Stoe & Cie, 2005)'
_computing_molecular_graphics 'ORTEP-3 (Farrugia, 1997)'
_computing_publication_material 'WinGX (Farrugia, 1999)'
_computing_structure_refinement 'SHELXTL (Sheldrick, 2008)'
_computing_structure_solution 'SHELXTL (Sheldrick, 2008)'
_diffrn_ambient_temperature 298(2)
_diffrn_measured_fraction_theta_full 0.991
_diffrn_measured_fraction_theta_max 0.991
_diffrn_measurement_device_type 'Stoe IPDS-II'
_diffrn_measurement_method 'rotation method'
_diffrn_radiation_monochromator graphite
_diffrn_radiation_source 'fine-focus sealed tube'
_diffrn_radiation_type MoK\a
_diffrn_radiation_wavelength 0.71073
_diffrn_reflns_av_R_equivalents 0.0505
_diffrn_reflns_av_sigmaI/netI 0.0266
_diffrn_reflns_limit_h_max 10
_diffrn_reflns_limit_h_min -10
_diffrn_reflns_limit_k_max 16
_diffrn_reflns_limit_k_min 0
_diffrn_reflns_limit_l_max 23
_diffrn_reflns_limit_l_min 0
_diffrn_reflns_number 4424
_diffrn_reflns_theta_full 29.27
_diffrn_reflns_theta_max 29.27
_diffrn_reflns_theta_min 2.85
_exptl_absorpt_coefficient_mu 15.926
_exptl_absorpt_correction_T_max 0.6030
_exptl_absorpt_correction_T_min 0.0337
_exptl_absorpt_correction_type numerical
_exptl_absorpt_process_details '(X-SHAPE and X-RED; Stoe & Cie, 2005)'
_exptl_crystal_colour yellow
_exptl_crystal_density_diffrn 2.621
_exptl_crystal_density_method 'not measured'
_exptl_crystal_description Irregular
_exptl_crystal_F_000 1176
_exptl_crystal_size_max 0.33
_exptl_crystal_size_mid 0.26
_exptl_crystal_size_min 0.08
_refine_diff_density_max 2.471
_refine_diff_density_min -1.317
_refine_diff_density_rms 0.181
_refine_ls_extinction_coef 0.00238(15)
_refine_ls_extinction_expression Fc^*^=kFc[1+0.001xFc^2^\l^3^/sin(2\q)]^-1/4^
_refine_ls_extinction_method SHELXL
_refine_ls_goodness_of_fit_ref 0.856
_refine_ls_hydrogen_treatment constr
_refine_ls_matrix_type full
_refine_ls_number_parameters 194
_refine_ls_number_reflns 4424
_refine_ls_number_restraints 0
_refine_ls_restrained_S_all 0.856
_refine_ls_R_factor_all 0.0541
_refine_ls_R_factor_gt 0.0327
_refine_ls_shift/su_max 0.003
_refine_ls_shift/su_mean 0.000
_refine_ls_structure_factor_coef Fsqd
_refine_ls_weighting_details 'calc w=1/[\s^2^(Fo^2^)+(0.0566P)^2^+0.0000P] where P=(Fo^2^+2Fc^2^)/3'
_refine_ls_weighting_scheme calc
_refine_ls_wR_factor_gt 0.0832
_refine_ls_wR_factor_ref 0.0871
_reflns_number_gt 2641
_reflns_number_total 4424
_reflns_threshold_expression >2\s(I)
_cod_data_source_file ic6b02801_si_002.cif
_cod_data_source_block m+p21n
_cod_depositor_comments
;
The following automatic conversions were performed:

'_symmetry_cell_setting' value 'Monoclinic' changed to 'monoclinic'
according to
/usr/data/users/saulius/crontab/automatic-downloads/rss-feeds/ACS/lib/dictionaries/cif_core.dic
dictionary named 'cif_core.dic' version 2.4.2 from 2011-04-26.

'_exptl_absorpt_correction_type' value 'Numerical' changed to
'numerical' according to
/usr/data/users/saulius/crontab/automatic-downloads/rss-feeds/ACS/lib/dictionaries/cif_core.dic
dictionary named 'cif_core.dic' version 2.4.2 from 2011-04-26.

Automatic conversion script
Id: cif_fix_values 4268 2015-11-12 08:31:59Z antanas 

 Adding full bibliography for 4345181--4345182.cif.
;
_cod_original_cell_volume 1638.3(6)
_cod_original_sg_symbol_H-M 'P2(1)/n  '
_cod_database_code 4345182

loop_
_symmetry_equiv_pos_as_xyz
'x, y, z'
'-x+1/2, y+1/2, -z+1/2'
'-x, -y, -z'
'x-1/2, -y-1/2, z-1/2'

loop_
_atom_site_label
_atom_site_type_symbol
_atom_site_fract_x
_atom_site_fract_y
_atom_site_fract_z
_atom_site_U_iso_or_equiv
_atom_site_adp_type
_atom_site_occupancy
_atom_site_symmetry_multiplicity
_atom_site_calc_flag
_atom_site_refinement_flags
Re1 Re 0.94946(3) 0.37159(3) 0.092205(15) 0.05155(10) Uani 1 1 d .
Pt1 Pt 0.69185(3) 0.12574(3) 0.151358(15) 0.05656(10) Uani 1 1 d .
O1 O 0.8273(8) 0.2851(5) 0.1494(4) 0.0800(17) Uani 1 1 d .
O2 O 1.0230(7) 0.4751(5) 0.1495(4) 0.0786(17) Uani 1 1 d .
O3 O 1.1207(7) 0.3007(6) 0.0569(4) 0.0851(18) Uani 1 1 d .
C6 C 0.7595(8) 0.1503(5) 0.3214(4) 0.0495(15) Uani 1 1 d .
N1 N 0.5247(7) 0.2009(5) 0.2336(3) 0.0492(12) Uani 1 1 d .
C4 C 0.4941(10) 0.2499(6) 0.3649(5) 0.0631(18) Uani 1 1 d .
H4 H 0.5391 0.2518 0.4152 0.076 Uiso 1 1 calc R
O4 O 0.8311(8) 0.4227(7) 0.0172(4) 0.096(2) Uani 1 1 d .
C5 C 0.5892(8) 0.2037(6) 0.3071(4) 0.0472(14) Uani 1 1 d .
C1 C 0.3702(9) 0.2411(7) 0.2184(5) 0.066(2) Uani 1 1 d .
H1 H 0.3270 0.2381 0.1679 0.079 Uiso 1 1 calc R
C3 C 0.3342(11) 0.2931(8) 0.3492(6) 0.077(2) Uani 1 1 d .
H3 H 0.2702 0.3254 0.3878 0.092 Uiso 1 1 calc R
C13 C 0.8666(12) 0.0558(8) 0.0788(6) 0.086(3) Uani 1 1 d .
H13A H 0.9362 0.0038 0.1071 0.129 Uiso 1 1 calc R
H13B H 0.9393 0.1118 0.0582 0.129 Uiso 1 1 calc R
H13C H 0.8060 0.0192 0.0373 0.129 Uiso 1 1 calc R
C8 C 0.9927(12) 0.0907(9) 0.4015(7) 0.087(3) Uani 1 1 d .
H8 H 1.0483 0.0874 0.4496 0.104 Uiso 1 1 calc R
C9 C 1.0622(11) 0.0409(9) 0.3412(8) 0.093(3) Uani 1 1 d .
H9 H 1.1657 0.0029 0.3469 0.112 Uiso 1 1 calc R
C11 C 0.5676(13) -0.0206(7) 0.1597(6) 0.088(3) Uani 1 1 d .
H11A H 0.4541 -0.0089 0.1792 0.132 Uiso 1 1 calc R
H11B H 0.6314 -0.0678 0.1943 0.132 Uiso 1 1 calc R
H11C H 0.5585 -0.0540 0.1096 0.132 Uiso 1 1 calc R
N2 N 0.8273(6) 0.1019(5) 0.2596(4) 0.0560(14) Uani 1 1 d .
C7 C 0.8389(9) 0.1473(7) 0.3932(5) 0.068(2) Uani 1 1 d .
H7 H 0.7905 0.1824 0.4351 0.082 Uiso 1 1 calc R
C2 C 0.2703(10) 0.2873(8) 0.2737(5) 0.075(2) Uani 1 1 d .
H2 H 0.1612 0.3144 0.2609 0.090 Uiso 1 1 calc R
C10 C 0.9782(11) 0.0466(8) 0.2708(7) 0.086(3) Uani 1 1 d .
H10 H 1.0263 0.0111 0.2290 0.103 Uiso 1 1 calc R
C12 C 0.5491(13) 0.1628(10) 0.0536(5) 0.092(3) Uani 1 1 d .
H12A H 0.5857 0.1176 0.0117 0.138 Uiso 1 1 calc R
H12B H 0.5655 0.2385 0.0406 0.138 Uiso 1 1 calc R
H12C H 0.4291 0.1497 0.0627 0.138 Uiso 1 1 calc R

loop_
_atom_site_aniso_label
_atom_site_aniso_U_11
_atom_site_aniso_U_22
_atom_site_aniso_U_33
_atom_site_aniso_U_23
_atom_site_aniso_U_13
_atom_site_aniso_U_12
Re1 0.04589(13) 0.06104(18) 0.04761(16) 0.00619(14) -0.00142(9) -0.00017(12)
Pt1 0.06897(17) 0.05652(17) 0.04454(15) -0.00285(14) 0.00877(11) -0.00431(13)
O1 0.095(4) 0.071(4) 0.075(4) -0.002(3) 0.020(3) -0.010(3)
O2 0.073(3) 0.088(4) 0.075(4) -0.006(4) 0.001(3) -0.013(3)
O3 0.077(3) 0.107(5) 0.071(4) 0.003(4) 0.011(3) 0.018(3)
C6 0.051(3) 0.048(4) 0.049(4) 0.004(3) -0.006(3) -0.004(2)
N1 0.051(3) 0.060(3) 0.037(3) -0.003(3) 0.006(2) 0.004(2)
C4 0.077(5) 0.066(5) 0.046(4) -0.001(4) 0.007(3) 0.008(4)
O4 0.074(3) 0.129(6) 0.083(5) 0.017(4) -0.020(3) -0.005(4)
C5 0.058(3) 0.051(4) 0.032(3) 0.003(3) 0.001(3) -0.004(3)
C1 0.062(4) 0.084(6) 0.053(5) 0.008(4) -0.005(3) 0.009(4)
C3 0.079(5) 0.082(6) 0.069(6) -0.003(5) 0.016(4) 0.016(4)
C13 0.106(6) 0.079(6) 0.074(6) -0.011(5) 0.039(5) 0.017(5)
C8 0.077(5) 0.100(7) 0.082(7) 0.015(6) -0.025(5) 0.002(5)
C9 0.063(5) 0.101(8) 0.115(9) 0.012(7) -0.017(5) 0.020(5)
C11 0.126(7) 0.063(5) 0.076(6) -0.007(5) 0.013(5) -0.044(5)
N2 0.048(3) 0.060(4) 0.061(4) 0.004(3) -0.001(2) 0.003(2)
C7 0.058(4) 0.081(6) 0.065(5) 0.000(4) -0.011(3) -0.002(4)
C2 0.065(4) 0.095(6) 0.064(5) 0.005(5) 0.008(4) 0.020(4)
C10 0.075(5) 0.078(6) 0.103(8) -0.010(6) -0.004(5) 0.017(5)
C12 0.106(7) 0.126(9) 0.043(4) 0.011(5) -0.027(5) -0.005(6)

loop_
_atom_type_symbol
_atom_type_description
_atom_type_scat_dispersion_real
_atom_type_scat_dispersion_imag
_atom_type_scat_source
C C 0.0033 0.0016 'International Tables Vol C Tables 4.2.6.8 and 6.1.1.4'
H H 0.0000 0.0000 'International Tables Vol C Tables 4.2.6.8 and 6.1.1.4'
N N 0.0061 0.0033 'International Tables Vol C Tables 4.2.6.8 and 6.1.1.4'
O O 0.0106 0.0060 'International Tables Vol C Tables 4.2.6.8 and 6.1.1.4'
Re Re -1.0185 7.2310 'International Tables Vol C Tables 4.2.6.8 and 6.1.1.4'
Pt Pt -1.7033 8.3905 'International Tables Vol C Tables 4.2.6.8 and 6.1.1.4'

loop_
_geom_angle_atom_site_label_1
_geom_angle_atom_site_label_2
_geom_angle_atom_site_label_3
_geom_angle
O4 Re1 O2 110.1(3)
O4 Re1 O3 108.8(4)
O2 Re1 O3 109.5(3)
O4 Re1 O1 111.6(3)
O2 Re1 O1 107.3(3)
O3 Re1 O1 109.5(3)
C11 Pt1 C12 90.3(4)
C11 Pt1 C13 90.0(4)
C12 Pt1 C13 86.4(4)
C11 Pt1 N2 92.4(3)
C12 Pt1 N2 173.7(4)
C13 Pt1 N2 99.3(3)
C11 Pt1 N1 91.9(3)
C12 Pt1 N1 97.5(3)
C13 Pt1 N1 175.6(3)
N2 Pt1 N1 76.7(2)
C11 Pt1 O1 176.8(3)
C12 Pt1 O1 92.3(4)
C13 Pt1 O1 92.1(3)
N2 Pt1 O1 84.8(2)
N1 Pt1 O1 85.9(2)
Re1 O1 Pt1 143.7(4)
N2 C6 C7 122.3(6)
N2 C6 C5 115.1(6)
C7 C6 C5 122.6(7)
C1 N1 C5 119.4(6)
C1 N1 Pt1 125.9(5)
C5 N1 Pt1 114.7(4)
C3 C4 C5 120.7(8)
C3 C4 H4 119.7
C5 C4 H4 119.7
N1 C5 C4 120.1(6)
N1 C5 C6 116.8(6)
C4 C5 C6 123.1(6)
N1 C1 C2 122.8(8)
N1 C1 H1 118.6
C2 C1 H1 118.6
C4 C3 C2 118.0(8)
C4 C3 H3 121.0
C2 C3 H3 121.0
Pt1 C13 H13A 109.5
Pt1 C13 H13B 109.5
H13A C13 H13B 109.5
Pt1 C13 H13C 109.5
H13A C13 H13C 109.5
H13B C13 H13C 109.5
C9 C8 C7 120.7(9)
C9 C8 H8 119.7
C7 C8 H8 119.7
C8 C9 C10 118.8(8)
C8 C9 H9 120.6
C10 C9 H9 120.6
Pt1 C11 H11A 109.5
Pt1 C11 H11B 109.5
H11A C11 H11B 109.5
Pt1 C11 H11C 109.5
H11A C11 H11C 109.5
H11B C11 H11C 109.5
C6 N2 C10 117.2(7)
C6 N2 Pt1 116.4(4)
C10 N2 Pt1 126.4(6)
C6 C7 C8 118.3(9)
C6 C7 H7 120.9
C8 C7 H7 120.9
C1 C2 C3 119.1(8)
C1 C2 H2 120.5
C3 C2 H2 120.5
N2 C10 C9 122.7(10)
N2 C10 H10 118.6
C9 C10 H10 118.6
Pt1 C12 H12A 109.5
Pt1 C12 H12B 109.5
H12A C12 H12B 109.5
Pt1 C12 H12C 109.5
H12A C12 H12C 109.5
H12B C12 H12C 109.5

loop_
_geom_bond_atom_site_label_1
_geom_bond_atom_site_label_2
_geom_bond_distance
Re1 O4 1.692(6)
Re1 O2 1.697(6)
Re1 O3 1.710(6)
Re1 O1 1.743(6)
Pt1 C11 2.036(8)
Pt1 C12 2.051(8)
Pt1 C13 2.055(8)
Pt1 N2 2.147(6)
Pt1 N1 2.153(5)
Pt1 O1 2.211(6)
C6 N2 1.341(9)
C6 C7 1.375(11)
C6 C5 1.488(9)
N1 C1 1.315(9)
N1 C5 1.357(8)
C4 C3 1.369(11)
C4 C5 1.379(10)
C4 H4 0.9300
C1 C2 1.367(12)
C1 H1 0.9300
C3 C2 1.388(13)
C3 H3 0.9300
C13 H13A 0.9600
C13 H13B 0.9600
C13 H13C 0.9600
C8 C9 1.333(15)
C8 C7 1.382(12)
C8 H8 0.9300
C9 C10 1.370(14)
C9 H9 0.9300
C11 H11A 0.9600
C11 H11B 0.9600
C11 H11C 0.9600
N2 C10 1.360(10)
C7 H7 0.9300
C2 H2 0.9300
C10 H10 0.9300
C12 H12A 0.9600
C12 H12B 0.9600
C12 H12C 0.9600

loop_
_geom_torsion_atom_site_label_1
_geom_torsion_atom_site_label_2
_geom_torsion_atom_site_label_3
_geom_torsion_atom_site_label_4
_geom_torsion
O4 Re1 O1 Pt1 67.6(7)
O2 Re1 O1 Pt1 -171.7(6)
O3 Re1 O1 Pt1 -52.9(7)
C12 Pt1 O1 Re1 -54.2(7)
C13 Pt1 O1 Re1 32.3(7)
N2 Pt1 O1 Re1 131.4(6)
N1 Pt1 O1 Re1 -151.6(6)
C11 Pt1 N1 C1 -82.4(7)
C12 Pt1 N1 C1 8.2(7)
N2 Pt1 N1 C1 -174.3(7)
O1 Pt1 N1 C1 100.0(7)
C11 Pt1 N1 C5 96.7(6)
C12 Pt1 N1 C5 -172.8(6)
N2 Pt1 N1 C5 4.7(5)
O1 Pt1 N1 C5 -81.0(5)
C1 N1 C5 C4 -1.0(11)
Pt1 N1 C5 C4 179.9(6)
C1 N1 C5 C6 176.0(7)
Pt1 N1 C5 C6 -3.1(8)
C3 C4 C5 N1 0.2(12)
C3 C4 C5 C6 -176.7(8)
N2 C6 C5 N1 -2.1(9)
C7 C6 C5 N1 -180.0(7)
N2 C6 C5 C4 174.8(7)
C7 C6 C5 C4 -3.0(11)
C5 N1 C1 C2 0.6(13)
Pt1 N1 C1 C2 179.6(7)
C5 C4 C3 C2 1.0(14)
C7 C8 C9 C10 -0.1(17)
C7 C6 N2 C10 1.5(11)
C5 C6 N2 C10 -176.3(7)
C7 C6 N2 Pt1 -175.9(5)
C5 C6 N2 Pt1 6.3(8)
C11 Pt1 N2 C6 -97.4(6)
C13 Pt1 N2 C6 172.2(6)
N1 Pt1 N2 C6 -6.0(5)
O1 Pt1 N2 C6 81.0(5)
C11 Pt1 N2 C10 85.5(8)
C13 Pt1 N2 C10 -4.9(8)
N1 Pt1 N2 C10 176.9(7)
O1 Pt1 N2 C10 -96.1(7)
N2 C6 C7 C8 -1.1(12)
C5 C6 C7 C8 176.6(8)
C9 C8 C7 C6 0.3(15)
N1 C1 C2 C3 0.5(15)
C4 C3 C2 C1 -1.3(15)
C6 N2 C10 C9 -1.3(14)
Pt1 N2 C10 C9 175.8(8)
C8 C9 C10 N2 0.6(17)
